data_1536094
loop_
_publ_author_name
'Nord, A.G.'

_publ_section_title
;
 Neutron diffraction studies of Ni Co P4 O12 and Ni Zn P4 O12
;
_journal_name_full 'Materials Research Bulletin'
_journal_page_first 765
_journal_page_last 773
_journal_volume 18
_journal_year 1983
_chemical_formula_sum 'Ni O12 P4 Zn'
_chemical_name_systematic 'Ni Zn (P4 O12)'
_space_group_IT_number 15
_symmetry_space_group_name_Hall '-C 2yc'
_symmetry_space_group_name_H-M 'C 1 2/c 1'
_cell_angle_alpha 90
_cell_angle_beta 118.55
_cell_angle_gamma 90
_cell_formula_units_Z 4
_cell_length_a 11.689
_cell_length_b 8.277
_cell_length_c 9.87
_cell_volume 838.803
_citation_journal_id_ASTM MRBUAC
_cod_data_source_file Nord_MRBUAC_1983_220.cif
_cod_data_source_block Ni1O12P4Zn1
_cod_original_formula_sum 'Ni1 O12 P4 Zn1'
_cod_database_code 1536094

loop_
_symmetry_equiv_pos_as_xyz
x,y,z
-x,y,-z+1/2
-x,-y,-z
x,-y,z-1/2
x+1/2,y+1/2,z
-x+1/2,y+1/2,-z+1/2
-x+1/2,-y+1/2,-z
x+1/2,-y+1/2,z-1/2

loop_
_atom_site_label
_atom_site_type_symbol
_atom_site_fract_x
_atom_site_fract_y
_atom_site_fract_z
_atom_site_occupancy
_atom_site_U_iso_or_equiv
Zn1 Zn+2 0 0.054 0.25 1 0.0
O6 O-2 0.028 0.124 -0.098 1 0.0
P2 P+5 0.01 0.264 -0.013 1 0.0
Ni1 Ni+2 0.25 0.25 0.5 1 0.0
P1 P+5 0.188 0.488 0.191 1 0.0
O1 O-2 0.07 0.605 0.15 1 0.0
O3 O-2 0.232 0.433 0.348 1 0.0
O5 O-2 -0.047 0.255 0.087 1 0.0
O4 O-2 0.297 0.576 0.18 1 0.0
O2 O-2 0.14 0.359 0.064 1 0.0
